data_7711100
loop_
_publ_author_name
'Huster, Niklas'
'Ghiyasi, Ramin'
'Zanders, David'
'Rogalla, Detlef'
'Karppinen, Maarit'
'Devi, Anjana'

_publ_section_title
;
 SnO via Water Based ALD employing Tin(II) Formamidinate: Precursor
 Characterization and Process Development
;
_journal_name_full 'Dalton Transactions'
_journal_paper_doi 10.1039/D2DT02562K
_journal_year 2022
_chemical_formula_moiety 'C16 H34 N4 Sn'
_chemical_formula_sum 'C16 H34 N4 Sn'
_chemical_formula_weight 401.16
_chemical_name_common '[Sn(Et-tBu-AMD)2]'
_chemical_name_systematic '[Sn(Et-tBu-AMD)2]'
_chemical_properties_physical Air-sensitive,Moisture-sensitive,Hygroscopic,Heat-sensitive,Oxygen-sensitive
_space_group_crystal_system monoclinic
_space_group_IT_number 14
_space_group_name_Hall '-P 2ybc'
_space_group_name_H-M_alt 'P 1 21/c 1'
_atom_sites_solution_hydrogens geom
_atom_sites_solution_primary dual
_audit_creation_date 2019-09-13
_audit_creation_method
;
Olex2 1.2
(compiled 2018.05.29 svn.r3508 for OlexSys, GUI svn.r5506)
;
_audit_update_record
;
2022-08-05 deposited with the CCDC.	2022-08-31 downloaded from the CCDC.
;
_cell_angle_alpha 90
_cell_angle_beta 103.756(3)
_cell_angle_gamma 90
_cell_formula_units_Z 4
_cell_length_a 10.3446(3)
_cell_length_b 10.1540(3)
_cell_length_c 19.4816(7)
_cell_measurement_reflns_used 3120
_cell_measurement_temperature 99.97(18)
_cell_measurement_theta_max 73.1180
_cell_measurement_theta_min 4.3730
_cell_volume 1987.63(11)
_computing_cell_refinement 'CrysAlisPro 1.171.38.46 (Rigaku OD, 2015)'
_computing_data_collection 'CrysAlisPro 1.171.38.46 (Rigaku OD, 2015)'
_computing_data_reduction 'CrysAlisPro 1.171.38.46 (Rigaku OD, 2015)'
_computing_molecular_graphics 'Olex2 (Dolomanov et al., 2009)'
_computing_publication_material 'Olex2 (Dolomanov et al., 2009)'
_computing_structure_refinement 'ShelXL (Sheldrick, 2015)'
_computing_structure_solution 'ShelXT (Sheldrick, 2015)'
_diffrn_ambient_environment N~2~
_diffrn_ambient_temperature 99.97(18)
_diffrn_detector 'CCD plate'
_diffrn_detector_area_resol_mean 10.4409
_diffrn_detector_type Atlas
_diffrn_measured_fraction_theta_full 0.999
_diffrn_measured_fraction_theta_max 0.973
_diffrn_measurement_details
;
List of Runs (angles in degrees, time in seconds):

  # Type    Start    End  Width  t~exp~   \w     \q     \k     \f   Frames
#--------------------------------------------------------------------------
  1  \w    -88.00  38.00   1.00    2.50    --  -41.47  19.00 150.00  126
  2  \w     16.00  61.00   1.00    2.50    --   41.47-125.00 -60.00   45
  3  \w     33.00  60.00   1.00   10.00    --  108.47 -77.00 -60.00   27
  4  \w     43.00 137.00   1.00   10.00    --  108.47 -30.00  30.00   94
  5  \w    105.00 142.00   1.00   10.00    --  108.47 -77.00 -60.00   37
  6  \w     95.00 150.00   1.00   10.00    --  108.47  45.00-120.00   55
  7  \w     91.00 157.00   1.00   10.00    --  108.47  45.00-150.00   66
  8  \w     82.00 108.00   1.00   10.00    --  108.47  61.00-150.00   26
  9  \w     79.00 130.00   1.00   10.00    --  108.47  77.00 -90.00   51
 10  \w    106.00 132.00   1.00   10.00    --  108.47  45.00  60.00   26
 11  \w     91.00 158.00   1.00   10.00    --  108.47 125.00  90.00   67
 12  \w   -120.00 -79.00   1.00    2.50    --  -41.47 -99.00  30.00   41
;
_diffrn_measurement_device 'four-circle diffractometer'
_diffrn_measurement_device_type 'SuperNova, Single source at offset, Atlas'
_diffrn_measurement_method '\w scans'
_diffrn_orient_matrix_type 'CrysAlisPro convention (1999,Acta A55,543-557)'
_diffrn_orient_matrix_UB_11 0.1494843000
_diffrn_orient_matrix_UB_12 -0.0333468000
_diffrn_orient_matrix_UB_13 0.0160838000
_diffrn_orient_matrix_UB_21 0.0255190000
_diffrn_orient_matrix_UB_22 0.0935569000
_diffrn_orient_matrix_UB_23 0.0641023000
_diffrn_orient_matrix_UB_31 -0.0226451000
_diffrn_orient_matrix_UB_32 -0.1147522000
_diffrn_orient_matrix_UB_33 0.0474878000
_diffrn_radiation_monochromator mirror
_diffrn_radiation_probe x-ray
_diffrn_radiation_type CuK\a
_diffrn_radiation_wavelength 1.54184
_diffrn_reflns_av_R_equivalents 0.0494
_diffrn_reflns_av_unetI/netI 0.0679
_diffrn_reflns_Laue_measured_fraction_full 0.999
_diffrn_reflns_Laue_measured_fraction_max 0.973
_diffrn_reflns_limit_h_max 12
_diffrn_reflns_limit_h_min -12
_diffrn_reflns_limit_k_max 12
_diffrn_reflns_limit_k_min -12
_diffrn_reflns_limit_l_max 23
_diffrn_reflns_limit_l_min -20
_diffrn_reflns_number 7525
_diffrn_reflns_point_group_measured_fraction_full 0.999
_diffrn_reflns_point_group_measured_fraction_max 0.973
_diffrn_reflns_theta_full 67.684
_diffrn_reflns_theta_max 73.786
_diffrn_reflns_theta_min 4.400
_diffrn_source 'micro-focus sealed X-ray tube'
_diffrn_source_type 'SuperNova (Cu) X-ray Source'
_exptl_absorpt_coefficient_mu 10.214
_exptl_absorpt_correction_T_max 1.00000
_exptl_absorpt_correction_T_min 0.84341
_exptl_absorpt_correction_type multi-scan
_exptl_absorpt_process_details
;
CrysAlisPro 1.171.38.46 (Rigaku Oxford Diffraction, 2015)
Empirical absorption correction using spherical harmonics,
 implemented in SCALE3 ABSPACK scaling algorithm.
;
_exptl_crystal_colour 'clear yellowish'
_exptl_crystal_colour_lustre clear
_exptl_crystal_colour_modifier yellowish
_exptl_crystal_density_diffrn 1.341
_exptl_crystal_description block
_exptl_crystal_F_000 832
_exptl_crystal_size_max 0.1
_exptl_crystal_size_mid 0.082
_exptl_crystal_size_min 0.068
_refine_diff_density_max 2.028
_refine_diff_density_min -2.109
_refine_diff_density_rms 0.159
_refine_ls_extinction_method none
_refine_ls_goodness_of_fit_ref 1.064
_refine_ls_hydrogen_treatment constr
_refine_ls_matrix_type full
_refine_ls_number_parameters 200
_refine_ls_number_reflns 3910
_refine_ls_number_restraints 0
_refine_ls_restrained_S_all 1.064
_refine_ls_R_factor_all 0.0590
_refine_ls_R_factor_gt 0.0499
_refine_ls_shift/su_max 0.001
_refine_ls_shift/su_mean 0.000
_refine_ls_structure_factor_coef Fsqd
_refine_ls_weighting_details 'w=1/[\s^2^(Fo^2^)+(0.0816P)^2^] where P=(Fo^2^+2Fc^2^)/3'
_refine_ls_weighting_scheme calc
_refine_ls_wR_factor_gt 0.1315
_refine_ls_wR_factor_ref 0.1415
_reflns_Friedel_coverage 0.000
_reflns_number_gt 3298
_reflns_number_total 3910
_reflns_threshold_expression 'I > 2\s(I)'
_cod_data_source_file d2dt02562k2.cif
_cod_data_source_block nh-m8
_cod_database_code 7711100
_shelx_shelxl_version_number 2018/3
_chemical_oxdiff_formula Sn1C8H17N2
_shelx_space_group_comment
;
The symmetry employed for this shelxl refinement is uniquely defined
by the following loop, which should always be used as a source of
symmetry information in preference to the above space-group names.
They are only intended as comments.
;
_reflns_odcompleteness_completeness 99.95
_reflns_odcompleteness_iscentric 1
_reflns_odcompleteness_theta 66.97
_olex2_refinement_description
;
1. Fixed Uiso
 At 1.2 times of:
  All C(H,H) groups
 At 1.5 times of:
  All C(H,H,H) groups
2.a Secondary CH2 refined with riding coordinates:
 C008(H00A,H00B), C00F(H00O,H00P)
2.b Idealised Me refined as rotating group:
 C00A(H00C,H00D,H00E), C00B(H00F,H00G,H00H), C00D(H00I,H00J,H00K), C00E(H00L,
 H00M,H00N), C00G(H00Q,H00R,H00S), C00H(H00T,H00U,H00V), C00I(H00W,H00X,H00Y),
 C00J(H00Z,H,HA), C00K(H00,HB,HC), C00L(H0AA,HD,HE)
;
_olex2_submission_special_instructions 'No special instructions were received'
_oxdiff_exptl_absorpt_empirical_details
;
Empirical correction (ABSPACK) includes:
- Absorption correction using spherical harmonics
- Frame scaling
;
_oxdiff_exptl_absorpt_empirical_full_max 1.834
_oxdiff_exptl_absorpt_empirical_full_min 0.695

loop_
_space_group_symop_operation_xyz
'x, y, z'
'-x, y+1/2, -z+1/2'
'-x, -y, -z'
'x, -y-1/2, z-1/2'

loop_
_atom_site_label
_atom_site_type_symbol
_atom_site_fract_x
_atom_site_fract_y
_atom_site_fract_z
_atom_site_U_iso_or_equiv
_atom_site_adp_type
_atom_site_occupancy
_atom_site_site_symmetry_order
_atom_site_calc_flag
_atom_site_refinement_flags_posn
_atom_site_refinement_flags_adp
_atom_site_refinement_flags_occupancy
_atom_site_disorder_assembly
_atom_site_disorder_group
Sn01 Sn 0.47726(3) 0.81507(3) 0.39196(2) 0.01744(15) Uani 1 1 d . . . . .
N002 N 0.4581(4) 0.6959(4) 0.4820(2) 0.0184(8) Uani 1 1 d . . . . .
N003 N 0.6634(4) 0.7367(4) 0.4743(2) 0.0174(8) Uani 1 1 d . . . . .
N004 N 0.2929(4) 0.7020(4) 0.3221(2) 0.0179(8) Uani 1 1 d . . . . .
N005 N 0.5000(5) 0.6466(5) 0.3259(2) 0.0239(9) Uani 1 1 d . . . . .
C006 C 0.5869(5) 0.6906(4) 0.5145(3) 0.0191(10) Uani 1 1 d . . . . .
C007 C 0.8056(5) 0.7693(5) 0.4958(3) 0.0220(10) Uani 1 1 d . . . . .
C008 C 0.3513(5) 0.6529(5) 0.5134(3) 0.0230(10) Uani 1 1 d . . . . .
H00A H 0.380923 0.576361 0.542763 0.028 Uiso 1 1 calc R . . . .
H00B H 0.275941 0.626326 0.476035 0.028 Uiso 1 1 calc R . . . .
C009 C 0.3712(5) 0.6264(5) 0.2947(2) 0.0219(10) Uani 1 1 d . . . . .
C00A C 0.1154(5) 0.8389(6) 0.3383(3) 0.0239(10) Uani 1 1 d . . . . .
H00C H 0.136844 0.817328 0.387709 0.036 Uiso 1 1 calc GR . . . .
H00D H 0.022050 0.858036 0.323017 0.036 Uiso 1 1 calc GR . . . .
H00E H 0.165793 0.914597 0.330683 0.036 Uiso 1 1 calc GR . . . .
C00B C 0.1103(6) 0.7610(6) 0.2171(3) 0.0313(12) Uani 1 1 d . . . . .
H00F H 0.164223 0.833533 0.208871 0.047 Uiso 1 1 calc GR . . . .
H00G H 0.018172 0.786115 0.204224 0.047 Uiso 1 1 calc GR . . . .
H00H H 0.124225 0.687017 0.189056 0.047 Uiso 1 1 calc GR . . . .
C00C C 0.1493(5) 0.7230(5) 0.2964(3) 0.0222(10) Uani 1 1 d . . . . .
C00D C 0.3290(5) 0.5268(5) 0.2364(3) 0.0250(11) Uani 1 1 d . . . . .
H00I H 0.234583 0.513447 0.227397 0.038 Uiso 1 1 calc GR . . . .
H00J H 0.374010 0.444952 0.250448 0.038 Uiso 1 1 calc GR . . . .
H00K H 0.351511 0.558516 0.194343 0.038 Uiso 1 1 calc GR . . . .
C00E C 0.6313(5) 0.6328(5) 0.5878(2) 0.0221(10) Uani 1 1 d . . . . .
H00L H 0.595207 0.684008 0.620281 0.033 Uiso 1 1 calc GR . . . .
H00M H 0.726729 0.633933 0.602353 0.033 Uiso 1 1 calc GR . . . .
H00N H 0.600183 0.543652 0.587487 0.033 Uiso 1 1 calc GR . . . .
C00F C 0.6092(5) 0.5708(5) 0.3109(3) 0.0229(10) Uani 1 1 d . . . . .
H00O H 0.579712 0.480907 0.300073 0.027 Uiso 1 1 calc R . . . .
H00P H 0.681662 0.568853 0.352962 0.027 Uiso 1 1 calc R . . . .
C00G C 0.6608(6) 0.6257(5) 0.2497(3) 0.0278(11) Uani 1 1 d . . . . .
H00Q H 0.591074 0.623092 0.207272 0.042 Uiso 1 1 calc GR . . . .
H00R H 0.734541 0.573431 0.243556 0.042 Uiso 1 1 calc GR . . . .
H00S H 0.689304 0.715046 0.259818 0.042 Uiso 1 1 calc GR . . . .
C00H C 0.8350(5) 0.8429(6) 0.4332(3) 0.0277(11) Uani 1 1 d . . . . .
H00T H 0.817528 0.786325 0.392535 0.042 Uiso 1 1 calc GR . . . .
H00U H 0.926733 0.869224 0.444219 0.042 Uiso 1 1 calc GR . . . .
H00V H 0.779270 0.919467 0.423346 0.042 Uiso 1 1 calc GR . . . .
C00I C 0.8943(5) 0.6459(6) 0.5098(4) 0.0335(13) Uani 1 1 d . . . . .
H00W H 0.876822 0.598427 0.549242 0.050 Uiso 1 1 calc GR . . . .
H00X H 0.986202 0.671874 0.520306 0.050 Uiso 1 1 calc GR . . . .
H00Y H 0.875414 0.590578 0.468702 0.050 Uiso 1 1 calc GR . . . .
C00J C 0.8362(6) 0.8636(5) 0.5593(3) 0.0302(12) Uani 1 1 d . . . . .
H00Z H 0.774235 0.935551 0.550722 0.045 Uiso 1 1 calc GR . . . .
H H 0.925107 0.896985 0.565736 0.045 Uiso 1 1 calc GR . . . .
HA H 0.828375 0.817175 0.601019 0.045 Uiso 1 1 calc GR . . . .
C00K C 0.0688(5) 0.6031(6) 0.3098(3) 0.0330(13) Uani 1 1 d . . . . .
H00 H 0.087209 0.529889 0.282402 0.049 Uiso 1 1 calc GR . . . .
HB H -0.024456 0.623463 0.296226 0.049 Uiso 1 1 calc GR . . . .
HC H 0.093128 0.580787 0.359059 0.049 Uiso 1 1 calc GR . . . .
C00L C 0.3062(6) 0.7589(6) 0.5582(3) 0.0347(13) Uani 1 1 d . . . . .
H0AA H 0.275159 0.834369 0.529298 0.052 Uiso 1 1 calc GR . . . .
HD H 0.379671 0.783903 0.596141 0.052 Uiso 1 1 calc GR . . . .
HE H 0.235462 0.724991 0.577259 0.052 Uiso 1 1 calc GR . . . .

loop_
_atom_site_aniso_label
_atom_site_aniso_U_11
_atom_site_aniso_U_22
_atom_site_aniso_U_33
_atom_site_aniso_U_23
_atom_site_aniso_U_13
_atom_site_aniso_U_12
Sn01 0.0187(2) 0.0124(2) 0.0183(2) 0.00081(10) -0.00140(13) -0.00131(10)
N002 0.022(2) 0.0143(18) 0.0174(18) 0.0022(14) 0.0025(16) -0.0046(15)
N003 0.0144(18) 0.0152(18) 0.0192(18) 0.0003(15) -0.0029(14) -0.0012(15)
N004 0.0134(18) 0.0203(19) 0.0185(18) -0.0048(15) 0.0011(15) -0.0022(15)
N005 0.028(2) 0.023(2) 0.0187(19) -0.0020(17) 0.0003(16) 0.0039(18)
C006 0.024(2) 0.011(2) 0.020(2) -0.0022(16) 0.0001(19) -0.0024(16)
C007 0.019(2) 0.019(2) 0.025(2) -0.0025(19) -0.0001(19) -0.0039(19)
C008 0.022(2) 0.022(2) 0.024(2) -0.004(2) 0.0046(19) -0.0024(19)
C009 0.028(2) 0.017(2) 0.018(2) 0.0067(18) 0.0003(18) 0.0005(19)
C00A 0.015(2) 0.029(3) 0.025(2) 0.000(2) 0.0004(19) 0.003(2)
C00B 0.033(3) 0.036(3) 0.021(2) -0.001(2) -0.003(2) 0.007(2)
C00C 0.018(2) 0.020(2) 0.026(2) 0.0007(19) 0.0012(19) -0.0008(19)
C00D 0.029(2) 0.023(2) 0.020(2) -0.0024(19) 0.0002(19) -0.004(2)
C00E 0.030(2) 0.019(2) 0.016(2) 0.0020(18) 0.0023(18) 0.003(2)
C00F 0.026(2) 0.018(2) 0.023(2) 0.0007(18) 0.0014(19) 0.0009(19)
C00G 0.030(3) 0.024(3) 0.031(3) -0.002(2) 0.011(2) 0.003(2)
C00H 0.015(2) 0.033(3) 0.033(3) 0.001(2) 0.003(2) -0.010(2)
C00I 0.022(2) 0.024(3) 0.049(3) 0.006(3) -0.002(2) 0.002(2)
C00J 0.034(3) 0.021(3) 0.030(3) -0.003(2) -0.004(2) -0.008(2)
C00K 0.021(2) 0.026(3) 0.049(3) 0.002(2) 0.002(2) -0.003(2)
C00L 0.039(3) 0.037(3) 0.029(3) -0.008(2) 0.011(2) 0.003(3)

loop_
_atom_type_symbol
_atom_type_description
_atom_type_scat_dispersion_real
_atom_type_scat_dispersion_imag
_atom_type_scat_source
C C 0.0181 0.0091 'International Tables Vol C Tables 4.2.6.8 and 6.1.1.4'
H H 0.0000 0.0000 'International Tables Vol C Tables 4.2.6.8 and 6.1.1.4'
N N 0.0311 0.0180 'International Tables Vol C Tables 4.2.6.8 and 6.1.1.4'
Sn Sn 0.0259 5.4591 'International Tables Vol C Tables 4.2.6.8 and 6.1.1.4'

loop_
_exptl_crystal_face_index_h
_exptl_crystal_face_index_k
_exptl_crystal_face_index_l
_exptl_crystal_face_perp_dist
-3 4 10 0.0577
-4 2 11 0.0586
3 -4 -9 0.0213
4 1 -12 0.0210
2 5 -8 0.0213
-2 -6 3 0.0433
-2 -5 9 0.0493
-1 -1 12 0.0535
2 6 -1 0.0246
0 -2 -12 0.0155
-6 1 -1 0.0426
-5 3 -4 0.0425
-5 -2 -6 0.0443
6 -1 4 0.0434

loop_
_geom_angle_atom_site_label_1
_geom_angle_atom_site_label_2
_geom_angle_atom_site_label_3
_geom_angle
_geom_angle_site_symmetry_1
_geom_angle_site_symmetry_3
_geom_angle_publ_flag
N002 Sn01 N003 58.32(15) . . ?
N002 Sn01 N004 88.79(15) . . ?
N002 Sn01 N005 94.74(16) . . ?
N003 Sn01 N004 130.68(14) . . ?
N005 Sn01 N003 87.20(15) . . ?
N005 Sn01 N004 57.68(16) . . ?
C006 N002 Sn01 97.6(3) . . ?
C006 N002 C008 124.3(4) . . ?
C008 N002 Sn01 136.9(3) . . ?
C006 N003 Sn01 90.9(3) . . ?
C006 N003 C007 127.7(4) . . ?
C007 N003 Sn01 136.5(3) . . ?
C009 N004 Sn01 91.5(3) . . ?
C009 N004 C00C 128.2(4) . . ?
C00C N004 Sn01 137.7(3) . . ?
C009 N005 Sn01 98.7(3) . . ?
C009 N005 C00F 124.3(4) . . ?
C00F N005 Sn01 136.9(3) . . ?
N002 C006 C00E 120.6(5) . . ?
N003 C006 N002 112.1(4) . . ?
N003 C006 C00E 127.3(5) . . ?
N003 C007 C00H 105.1(4) . . ?
N003 C007 C00I 112.5(4) . . ?
N003 C007 C00J 111.7(5) . . ?
C00H C007 C00I 108.5(5) . . ?
C00H C007 C00J 107.3(4) . . ?
C00J C007 C00I 111.3(4) . . ?
N002 C008 C00L 113.3(5) . . ?
N004 C009 N005 111.6(4) . . ?
N004 C009 C00D 126.9(5) . . ?
N005 C009 C00D 121.5(5) . . ?
N004 C00C C00A 105.9(4) . . ?
N004 C00C C00B 112.2(5) . . ?
N004 C00C C00K 112.0(4) . . ?
C00A C00C C00B 107.7(4) . . ?
C00A C00C C00K 108.7(5) . . ?
C00K C00C C00B 110.1(4) . . ?
N005 C00F C00G 113.4(4) . . ?

loop_
_geom_bond_atom_site_label_1
_geom_bond_atom_site_label_2
_geom_bond_distance
_geom_bond_site_symmetry_2
_geom_bond_publ_flag
Sn01 N002 2.179(4) . ?
Sn01 N003 2.334(4) . ?
Sn01 N004 2.361(4) . ?
Sn01 N005 2.187(5) . ?
N002 C006 1.333(7) . ?
N002 C008 1.451(7) . ?
N003 C006 1.323(7) . ?
N003 C007 1.468(6) . ?
N004 C009 1.317(7) . ?
N004 C00C 1.466(6) . ?
N005 C009 1.342(7) . ?
N005 C00F 1.452(7) . ?
C006 C00E 1.512(6) . ?
C007 C00H 1.521(8) . ?
C007 C00I 1.538(7) . ?
C007 C00J 1.537(7) . ?
C008 C00L 1.527(8) . ?
C009 C00D 1.506(7) . ?
C00A C00C 1.520(8) . ?
C00B C00C 1.551(7) . ?
C00C C00K 1.532(7) . ?
C00F C00G 1.523(8) . ?

loop_
_exptl_oxdiff_crystal_face_indexfrac_h
_exptl_oxdiff_crystal_face_indexfrac_k
_exptl_oxdiff_crystal_face_indexfrac_l
_exptl_oxdiff_crystal_face_x
_exptl_oxdiff_crystal_face_y
_exptl_oxdiff_crystal_face_z
-3.4063 3.6126 9.6872 -0.4738 0.8720 0.1226
-3.6499 2.4593 10.8669 -0.4528 0.8335 0.3165
3.2057 -4.2103 -8.8375 0.4775 -0.8786 -0.0091
3.5241 1.2932 -11.7575 0.2946 -0.5428 -0.7865
1.9485 5.0243 -7.9869 -0.0047 0.0078 -1.0000
-2.0918 -6.1167 3.4438 -0.0533 -0.4049 0.9128
-1.9233 -4.6816 8.7678 0.0096 0.0750 0.9971
-1.0546 -1.2957 12.3668 0.0845 0.6446 0.7598
2.0069 6.2880 -0.8088 0.0773 0.5877 -0.8054
-0.0504 -2.1146 -11.6113 -0.1238 -0.9434 -0.3076
-5.9993 1.0247 -1.0056 -0.9471 -0.1217 -0.0295
-4.9872 3.0338 -4.0138 -0.9112 -0.1007 -0.4258
-5.0145 -1.9699 -6.0171 -0.7807 -0.6980 0.0539
5.9990 -1.0333 4.0135 0.9958 0.3137 0.1733
